data_4502882
loop_
_publ_author_name
'Song, Xue-Zhi'
'Song, Shu-Yan'
'Qin, Chao'
'Su, Sheng-Qun'
'Zhao, Shu-Na'
'Zhu, Min'
'Hao, Zhao-Min'
'Zhang, Hong-Jie'

_publ_section_title
;
 Syntheses, Structures, and Photoluminescent Properties of Coordination
 Polymers Based on 1,4-Bis(imidazol-l-yl-methyl)benzene and Various
 Aromatic Dicarboxylic Acids
;
_journal_issue 1
_journal_name_full 'Crystal Growth &amp; Design'
_journal_page_first 253
_journal_paper_doi 10.1021/cg201025u
_journal_volume 12
_journal_year 2012
_chemical_formula_moiety '[Zn2(m-BDC)2(bix)2](DMF)x'
_chemical_formula_sum 'C44 H36 N8 O8 Zn2'
_chemical_formula_weight 935.55
_chemical_name_systematic ?
_space_group_IT_number 15
_symmetry_cell_setting monoclinic
_symmetry_space_group_name_Hall '-C 2yc'
_symmetry_space_group_name_H-M 'C 1 2/c 1'
_atom_sites_solution_hydrogens geom
_atom_sites_solution_primary direct
_atom_sites_solution_secondary difmap
_audit_creation_method SHELXL-97
_cell_angle_alpha 90.00
_cell_angle_beta 105.8150(10)
_cell_angle_gamma 90.00
_cell_formula_units_Z 8
_cell_length_a 34.7613(14)
_cell_length_b 13.1219(5)
_cell_length_c 27.2378(10)
_cell_measurement_temperature 173(2)
_cell_volume 11953.8(8)
_computing_cell_refinement 'Bruker SAINT'
_computing_data_collection 'Bruker APEX2'
_computing_data_reduction 'Bruker SAINT'
_computing_molecular_graphics 'Bruker SHELXTL'
_computing_publication_material 'Bruker SHELXTL'
_computing_structure_refinement 'SHELXL-97 (Sheldrick, 1997)'
_computing_structure_solution 'SHELXS-97 (Sheldrick, 1997)'
_diffrn_ambient_temperature 173(2)
_diffrn_measured_fraction_theta_full 0.995
_diffrn_measured_fraction_theta_max 0.995
_diffrn_measurement_device_type 'Bruker APEX-II CCD'
_diffrn_measurement_method '\f and \w scans'
_diffrn_radiation_monochromator graphite
_diffrn_radiation_source 'fine-focus sealed tube'
_diffrn_radiation_type MoK\a
_diffrn_radiation_wavelength 0.71073
_diffrn_reflns_av_R_equivalents 0.0574
_diffrn_reflns_av_sigmaI/netI 0.0742
_diffrn_reflns_limit_h_max 42
_diffrn_reflns_limit_h_min -26
_diffrn_reflns_limit_k_max 16
_diffrn_reflns_limit_k_min -14
_diffrn_reflns_limit_l_max 33
_diffrn_reflns_limit_l_min -33
_diffrn_reflns_number 32584
_diffrn_reflns_theta_full 26.04
_diffrn_reflns_theta_max 26.04
_diffrn_reflns_theta_min 1.22
_exptl_absorpt_coefficient_mu 0.848
_exptl_absorpt_correction_T_max 0.388
_exptl_absorpt_correction_T_min 0.283
_exptl_absorpt_correction_type multi-scan
_exptl_absorpt_process_details 'SADABS, Sheldrick, 1996'
_exptl_crystal_colour colorless
_exptl_crystal_density_diffrn 1.040
_exptl_crystal_density_method 'not measured'
_exptl_crystal_description plate
_exptl_crystal_F_000 3840
_exptl_crystal_size_max 0.22
_exptl_crystal_size_mid 0.19
_exptl_crystal_size_min 0.10
_platon_squeeze_details ' '
_refine_diff_density_max 0.409
_refine_diff_density_min -0.370
_refine_diff_density_rms 0.067
_refine_ls_extinction_method none
_refine_ls_goodness_of_fit_ref 0.938
_refine_ls_hydrogen_treatment constr
_refine_ls_matrix_type full
_refine_ls_number_parameters 559
_refine_ls_number_reflns 11758
_refine_ls_number_restraints 0
_refine_ls_restrained_S_all 0.938
_refine_ls_R_factor_all 0.0716
_refine_ls_R_factor_gt 0.0437
_refine_ls_shift/su_max 0.001
_refine_ls_shift/su_mean 0.000
_refine_ls_structure_factor_coef Fsqd
_refine_ls_weighting_details 'calc w=1/[\s^2^(Fo^2^)+(0.0479P)^2^+0.0000P] where P=(Fo^2^+2Fc^2^)/3'
_refine_ls_weighting_scheme calc
_refine_ls_wR_factor_gt 0.0970
_refine_ls_wR_factor_ref 0.1049
_reflns_number_gt 7740
_reflns_number_total 11758
_reflns_threshold_expression >2sigma(I)
_cod_data_source_file cg201025u_si_002.cif
_cod_data_source_block 8
_cod_depositor_comments
;
The following automatic conversions were performed:

'_symmetry_cell_setting' value 'Monoclinic' changed to 'monoclinic'
according to /home/saulius/struct/CIF-dictionaries/cif_core.dic
dictionary named 'cif_core.dic' version 2.4.1 from 2010-06-29.

Automatic conversion script
Id: cif_fix_values 1715 2011-07-08 13:25:40Z adriana 

The following automatic conversions were performed:

'_exptl_absorpt_correction_type' value 'multi-scans' was replaced
with the value 'multi-scan' as specified in the replacement file
'src/cod-tools/trunk/data/replacement-values/replacement_values.lst'.

Automatic conversion script
Id: cif_fix_values 5376 2017-05-30 11:51:03Z andrius 
;
_cod_original_sg_symbol_H-M C2/c
_cod_database_code 4502882

loop_
_symmetry_equiv_pos_as_xyz
'x, y, z'
'-x, y, -z+1/2'
'x+1/2, y+1/2, z'
'-x+1/2, y+1/2, -z+1/2'
'-x, -y, -z'
'x, -y, z-1/2'
'-x+1/2, -y+1/2, -z'
'x+1/2, -y+1/2, z-1/2'

loop_
_atom_site_label
_atom_site_type_symbol
_atom_site_fract_x
_atom_site_fract_y
_atom_site_fract_z
_atom_site_U_iso_or_equiv
_atom_site_adp_type
_atom_site_occupancy
_atom_site_symmetry_multiplicity
_atom_site_calc_flag
_atom_site_refinement_flags
C8 C -0.03296(9) 0.2502(2) 0.38583(11) 0.0273(7) Uani 1 1 d .
C16 C 0.11410(9) 0.3126(2) 0.49481(11) 0.0278(7) Uani 1 1 d .
C17 C 0.38471(10) 0.4414(2) 0.65508(13) 0.0365(8) Uani 1 1 d .
H17 H 0.4009 0.4326 0.6882 0.044 Uiso 1 1 calc R
C18 C 0.33390(12) 0.4616(3) 0.59065(13) 0.0490(10) Uani 1 1 d .
H18 H 0.3077 0.4704 0.5710 0.059 Uiso 1 1 calc R
C19 C 0.36613(12) 0.4583(3) 0.57243(15) 0.0576(11) Uani 1 1 d .
H19 H 0.3664 0.4629 0.5385 0.069 Uiso 1 1 calc R
C20 C 0.44036(12) 0.4357(3) 0.61280(18) 0.0645(13) Uani 1 1 d .
H20A H 0.4420 0.3811 0.5895 0.077 Uiso 1 1 calc R
H20B H 0.4562 0.4159 0.6466 0.077 Uiso 1 1 calc R
C21 C 0.45826(11) 0.5312(2) 0.59689(15) 0.0460(9) Uani 1 1 d .
C22 C 0.48786(10) 0.5221(2) 0.57282(12) 0.0364(8) Uani 1 1 d .
H22 H 0.4949 0.4578 0.5637 0.044 Uiso 1 1 calc R
C23 C 0.50749(9) 0.6069(2) 0.56185(12) 0.0335(7) Uani 1 1 d .
H23 H 0.5270 0.5990 0.5447 0.040 Uiso 1 1 calc R
C24 C 0.49868(10) 0.7021(2) 0.57582(12) 0.0349(8) Uani 1 1 d .
C25 C 0.46783(13) 0.7127(3) 0.59777(17) 0.0645(13) Uani 1 1 d .
H25 H 0.4604 0.7775 0.6056 0.077 Uiso 1 1 calc R
C26 C 0.44760(14) 0.6287(3) 0.60852(18) 0.0768(15) Uani 1 1 d .
H26 H 0.4268 0.6374 0.6236 0.092 Uiso 1 1 calc R
C27 C 0.52211(10) 0.7940(2) 0.56652(14) 0.0400(8) Uani 1 1 d .
H27A H 0.5433 0.8085 0.5972 0.048 Uiso 1 1 calc R
H27B H 0.5344 0.7783 0.5395 0.048 Uiso 1 1 calc R
C28 C 0.00308(10) 0.5324(2) 0.41907(12) 0.0329(7) Uani 1 1 d .
H28 H -0.0146 0.5216 0.3871 0.039 Uiso 1 1 calc R
C29 C 0.05007(10) 0.5126(2) 0.48834(12) 0.0363(8) Uani 1 1 d .
H29 H 0.0712 0.4844 0.5133 0.044 Uiso 1 1 calc R
C30 C 0.03312(11) 0.6031(2) 0.49147(13) 0.0402(8) Uani 1 1 d .
H30 H 0.0404 0.6490 0.5185 0.048 Uiso 1 1 calc R
C31 C 0.28247(9) 0.6599(2) 0.65769(11) 0.0307(7) Uani 1 1 d .
H31 H 0.2881 0.6495 0.6266 0.037 Uiso 1 1 calc R
C32 C 0.27677(10) 0.6382(2) 0.73318(11) 0.0339(8) Uani 1 1 d .
H32 H 0.2778 0.6082 0.7645 0.041 Uiso 1 1 calc R
C33 C 0.26260(10) 0.7318(2) 0.71889(12) 0.0349(8) Uani 1 1 d .
H33 H 0.2524 0.7782 0.7379 0.042 Uiso 1 1 calc R
C34 C 0.25572(10) 0.8379(2) 0.63927(12) 0.0348(8) Uani 1 1 d .
H34A H 0.2292 0.8598 0.6397 0.042 Uiso 1 1 calc R
H34B H 0.2551 0.8227 0.6042 0.042 Uiso 1 1 calc R
C35 C 0.28468(10) 0.9228(2) 0.65838(11) 0.0298(7) Uani 1 1 d .
C36 C 0.32542(10) 0.9080(2) 0.66881(13) 0.0433(9) Uani 1 1 d .
H36 H 0.3354 0.8438 0.6646 0.052 Uiso 1 1 calc R
C37 C 0.35150(10) 0.9889(3) 0.68565(13) 0.0443(9) Uani 1 1 d .
H37 H 0.3789 0.9779 0.6929 0.053 Uiso 1 1 calc R
C38 C 0.33768(10) 1.0846(2) 0.69184(12) 0.0363(8) Uani 1 1 d .
C39 C 0.29685(10) 1.0986(2) 0.68103(12) 0.0344(8) Uani 1 1 d .
H39 H 0.2869 1.1630 0.6849 0.041 Uiso 1 1 calc R
C40 C 0.27069(10) 1.0192(2) 0.66467(11) 0.0322(7) Uani 1 1 d .
H40 H 0.2433 1.0304 0.6578 0.039 Uiso 1 1 calc R
C41 C 0.36522(11) 1.1706(3) 0.71409(15) 0.0521(10) Uani 1 1 d .
H41A H 0.3505 1.2341 0.7071 0.063 Uiso 1 1 calc R
H41B H 0.3742 1.1623 0.7508 0.063 Uiso 1 1 calc R
C42 C 0.09833(9) 0.3299(2) 0.35415(11) 0.0329(7) Uani 1 1 d .
H42 H 0.1205 0.3424 0.3815 0.040 Uiso 1 1 calc R
C43 C 0.03989(11) 0.2975(4) 0.30972(13) 0.0760(15) Uani 1 1 d .
H43 H 0.0126 0.2838 0.3002 0.091 Uiso 1 1 calc R
C44 C 0.06287(11) 0.3002(4) 0.27787(14) 0.0646(12) Uani 1 1 d .
H44 H 0.0548 0.2889 0.2428 0.077 Uiso 1 1 calc R
N1 N 0.34570(8) 0.44993(18) 0.64297(9) 0.0329(6) Uani 1 1 d .
N2 N 0.39833(9) 0.44688(19) 0.61372(11) 0.0397(7) Uani 1 1 d .
N3 N 0.28950(7) 0.59308(17) 0.69469(8) 0.0255(6) Uani 1 1 d .
N4 N 0.26626(7) 0.74497(17) 0.67019(9) 0.0271(6) Uani 1 1 d .
N5 N 0.06200(7) 0.31751(18) 0.35827(9) 0.0283(6) Uani 1 1 d .
N6 N 0.09958(8) 0.32231(18) 0.30583(9) 0.0319(6) Uani 1 1 d .
N7 N 0.03117(7) 0.46804(17) 0.44219(9) 0.0291(6) Uani 1 1 d .
N8 N 0.00324(8) 0.61536(18) 0.44772(10) 0.0338(6) Uani 1 1 d .
O3 O -0.00224(6) 0.24114(14) 0.42365(7) 0.0266(5) Uani 1 1 d .
O4 O -0.03448(6) 0.30917(17) 0.34971(8) 0.0427(6) Uani 1 1 d .
O5 O 0.26571(6) 0.35269(14) 0.67093(7) 0.0301(5) Uani 1 1 d .
O6 O 0.24752(7) 0.45252(16) 0.60269(8) 0.0395(6) Uani 1 1 d .
O7 O 0.08065(6) 0.26590(15) 0.48203(7) 0.0329(5) Uani 1 1 d .
O8 O 0.12414(6) 0.37841(17) 0.46853(8) 0.0396(6) Uani 1 1 d .
C1 C 0.33684(9) 0.4103(2) 0.79368(11) 0.0243(7) Uani 1 1 d .
C2 C 0.36754(8) 0.3847(2) 0.84270(10) 0.0231(6) Uani 1 1 d .
C3 C 0.40194(8) 0.3330(2) 0.84230(10) 0.0257(7) Uani 1 1 d .
H3 H 0.4056 0.3120 0.8113 0.031 Uiso 1 1 calc R
C4 C 0.43161(8) 0.3111(2) 0.88743(10) 0.0241(6) Uani 1 1 d .
C5 C 0.42643(9) 0.3477(2) 0.93329(11) 0.0283(7) Uani 1 1 d .
H5 H 0.4465 0.3387 0.9635 0.034 Uiso 1 1 calc R
C6 C 0.39149(9) 0.3971(2) 0.93369(11) 0.0321(7) Uani 1 1 d .
H6 H 0.3878 0.4189 0.9646 0.039 Uiso 1 1 calc R
C7 C 0.36193(9) 0.4148(2) 0.88908(11) 0.0288(7) Uani 1 1 d .
H7 H 0.3383 0.4469 0.8901 0.035 Uiso 1 1 calc R
C9 C 0.24157(9) 0.3802(2) 0.62842(11) 0.0272(7) Uani 1 1 d .
C10 C 0.20410(8) 0.3181(2) 0.61043(10) 0.0245(6) Uani 1 1 d .
C11 C 0.17692(8) 0.3406(2) 0.56389(10) 0.0249(6) Uani 1 1 d .
H11 H 0.1822 0.3947 0.5446 0.030 Uiso 1 1 calc R
C12 C 0.14242(8) 0.2847(2) 0.54564(10) 0.0243(6) Uani 1 1 d .
C13 C 0.13423(9) 0.2045(2) 0.57475(11) 0.0317(7) Uani 1 1 d .
H13 H 0.1110 0.1665 0.5630 0.038 Uiso 1 1 calc R
C14 C 0.16100(10) 0.1817(2) 0.62128(12) 0.0354(8) Uani 1 1 d .
H14 H 0.1558 0.1279 0.6407 0.042 Uiso 1 1 calc R
C15 C 0.19534(9) 0.2387(2) 0.63882(11) 0.0314(7) Uani 1 1 d .
H15 H 0.2129 0.2234 0.6704 0.038 Uiso 1 1 calc R
O1 O 0.34869(6) 0.40381(15) 0.75308(7) 0.0304(5) Uani 1 1 d .
O2 O 0.30341(6) 0.43766(16) 0.79462(8) 0.0362(5) Uani 1 1 d .
Zn1 Zn 0.309728(10) 0.45134(2) 0.690293(12) 0.02343(9) Uani 1 1 d .
Zn2 Zn 0.043656(10) 0.32817(2) 0.421441(12) 0.02374(9) Uani 1 1 d .

loop_
_atom_site_aniso_label
_atom_site_aniso_U_11
_atom_site_aniso_U_22
_atom_site_aniso_U_33
_atom_site_aniso_U_23
_atom_site_aniso_U_13
_atom_site_aniso_U_12
C8 0.0240(17) 0.0290(17) 0.0286(17) -0.0048(14) 0.0068(14) -0.0035(13)
C16 0.0203(16) 0.0336(17) 0.0278(16) -0.0045(14) 0.0036(13) 0.0018(14)
C17 0.037(2) 0.0271(17) 0.048(2) 0.0010(15) 0.0159(17) -0.0009(15)
C18 0.049(2) 0.068(3) 0.0317(19) 0.0040(18) 0.0150(18) -0.008(2)
C19 0.061(3) 0.075(3) 0.046(2) 0.001(2) 0.031(2) -0.006(2)
C20 0.061(3) 0.0267(19) 0.127(4) 0.008(2) 0.062(3) -0.0018(18)
C21 0.047(2) 0.0259(18) 0.077(3) 0.0005(17) 0.038(2) -0.0002(16)
C22 0.041(2) 0.0213(16) 0.055(2) -0.0057(15) 0.0275(18) 0.0004(14)
C23 0.0340(19) 0.0322(18) 0.0393(19) 0.0025(15) 0.0188(16) 0.0033(15)
C24 0.044(2) 0.0194(16) 0.047(2) 0.0016(14) 0.0219(17) 0.0006(15)
C25 0.085(3) 0.0220(18) 0.115(4) -0.012(2) 0.077(3) -0.007(2)
C26 0.096(4) 0.030(2) 0.145(4) -0.006(2) 0.101(3) 0.002(2)
C27 0.040(2) 0.0266(17) 0.061(2) 0.0027(16) 0.0261(18) 0.0028(15)
C28 0.040(2) 0.0238(17) 0.0362(18) -0.0021(14) 0.0122(16) -0.0060(15)
C29 0.043(2) 0.0301(18) 0.0345(18) -0.0071(14) 0.0087(16) -0.0071(16)
C30 0.050(2) 0.0302(18) 0.042(2) -0.0117(15) 0.0158(18) -0.0081(17)
C31 0.0385(19) 0.0272(17) 0.0267(16) -0.0011(14) 0.0096(15) -0.0001(15)
C32 0.047(2) 0.0297(17) 0.0257(17) 0.0002(14) 0.0122(16) 0.0037(15)
C33 0.044(2) 0.0317(18) 0.0342(19) -0.0024(14) 0.0201(16) 0.0034(16)
C34 0.0379(19) 0.0273(17) 0.0344(18) 0.0092(14) 0.0015(15) 0.0018(15)
C35 0.0369(19) 0.0241(16) 0.0297(17) 0.0059(13) 0.0114(15) 0.0006(14)
C36 0.038(2) 0.0249(17) 0.070(3) -0.0048(17) 0.0197(19) 0.0043(16)
C37 0.0286(19) 0.040(2) 0.067(3) -0.0071(18) 0.0187(18) -0.0022(16)
C38 0.046(2) 0.0304(17) 0.0417(19) -0.0037(15) 0.0275(17) -0.0075(16)
C39 0.047(2) 0.0236(16) 0.0379(19) 0.0017(14) 0.0207(17) 0.0052(15)
C40 0.0312(18) 0.0288(17) 0.0372(18) 0.0036(14) 0.0108(15) 0.0048(14)
C41 0.054(2) 0.049(2) 0.071(3) -0.022(2) 0.048(2) -0.0169(19)
C42 0.0290(17) 0.0385(18) 0.0324(17) -0.0105(15) 0.0103(15) -0.0079(15)
C43 0.0241(19) 0.174(5) 0.0255(19) -0.011(3) -0.0011(16) -0.003(3)
C44 0.034(2) 0.129(4) 0.0285(19) -0.004(2) 0.0033(17) 0.001(2)
N1 0.0342(16) 0.0332(15) 0.0328(15) -0.0031(12) 0.0118(13) -0.0046(13)
N2 0.0432(17) 0.0258(14) 0.062(2) 0.0018(13) 0.0340(16) 0.0010(13)
N3 0.0300(14) 0.0250(13) 0.0202(13) -0.0016(11) 0.0047(11) -0.0036(11)
N4 0.0309(15) 0.0209(13) 0.0287(14) -0.0009(11) 0.0068(12) -0.0012(11)
N5 0.0276(14) 0.0328(14) 0.0245(13) -0.0007(11) 0.0070(11) -0.0042(12)
N6 0.0331(15) 0.0312(14) 0.0357(15) -0.0084(12) 0.0168(13) -0.0053(12)
N7 0.0315(15) 0.0262(14) 0.0292(14) -0.0054(11) 0.0075(12) -0.0033(12)
N8 0.0376(16) 0.0251(14) 0.0431(17) 0.0011(12) 0.0185(14) -0.0051(12)
O3 0.0205(11) 0.0279(11) 0.0283(11) -0.0062(9) 0.0011(9) -0.0052(9)
O4 0.0311(13) 0.0584(15) 0.0363(13) 0.0102(12) 0.0052(11) -0.0138(11)
O5 0.0268(12) 0.0286(11) 0.0286(11) -0.0015(9) -0.0032(10) -0.0040(9)
O6 0.0412(14) 0.0442(13) 0.0285(12) 0.0059(10) 0.0018(10) -0.0161(11)
O7 0.0214(11) 0.0407(13) 0.0307(12) -0.0024(10) -0.0027(10) -0.0031(10)
O8 0.0329(13) 0.0533(14) 0.0260(12) 0.0076(11) -0.0033(10) -0.0087(11)
C1 0.0239(17) 0.0161(14) 0.0300(17) 0.0019(12) 0.0022(14) -0.0005(12)
C2 0.0217(16) 0.0205(15) 0.0254(15) 0.0016(12) 0.0034(13) 0.0031(13)
C3 0.0244(16) 0.0318(16) 0.0210(15) -0.0021(13) 0.0065(13) 0.0025(14)
C4 0.0191(15) 0.0252(16) 0.0273(16) 0.0000(13) 0.0051(13) 0.0023(12)
C5 0.0295(17) 0.0301(17) 0.0223(15) 0.0007(13) 0.0019(13) 0.0030(14)
C6 0.0337(19) 0.0386(18) 0.0251(16) -0.0032(14) 0.0095(15) 0.0073(15)
C7 0.0281(17) 0.0273(16) 0.0321(17) -0.0002(13) 0.0100(14) 0.0076(14)
C9 0.0219(16) 0.0331(17) 0.0252(16) -0.0067(14) 0.0043(14) 0.0001(14)
C10 0.0247(16) 0.0223(15) 0.0239(15) -0.0018(12) 0.0021(13) 0.0002(13)
C11 0.0243(16) 0.0263(16) 0.0234(15) -0.0002(12) 0.0051(13) -0.0011(13)
C12 0.0202(15) 0.0322(16) 0.0203(15) -0.0011(13) 0.0051(13) -0.0020(13)
C13 0.0283(17) 0.0277(16) 0.0383(18) 0.0000(14) 0.0077(15) -0.0080(14)
C14 0.0373(19) 0.0315(17) 0.0352(18) 0.0061(15) 0.0060(15) -0.0110(15)
C15 0.0311(18) 0.0332(18) 0.0262(16) 0.0047(14) 0.0018(14) -0.0007(15)
O1 0.0254(12) 0.0387(12) 0.0235(11) -0.0016(9) 0.0003(9) 0.0049(10)
O2 0.0212(11) 0.0500(14) 0.0351(12) 0.0082(10) 0.0035(10) 0.0103(11)
Zn1 0.02171(18) 0.02414(18) 0.02204(18) -0.00071(14) 0.00186(14) -0.00009(15)
Zn2 0.02249(18) 0.02403(18) 0.02395(18) -0.00253(14) 0.00505(14) -0.00378(15)

loop_
_atom_type_symbol
_atom_type_description
_atom_type_scat_dispersion_real
_atom_type_scat_dispersion_imag
_atom_type_scat_source
C C 0.0033 0.0016 'International Tables Vol C Tables 4.2.6.8 and 6.1.1.4'
H H 0.0000 0.0000 'International Tables Vol C Tables 4.2.6.8 and 6.1.1.4'
N N 0.0061 0.0033 'International Tables Vol C Tables 4.2.6.8 and 6.1.1.4'
O O 0.0106 0.0060 'International Tables Vol C Tables 4.2.6.8 and 6.1.1.4'
Zn Zn 0.2839 1.4301 'International Tables Vol C Tables 4.2.6.8 and 6.1.1.4'

loop_
_geom_angle_atom_site_label_1
_geom_angle_atom_site_label_2
_geom_angle_atom_site_label_3
_geom_angle
_geom_angle_site_symmetry_1
_geom_angle_site_symmetry_3
O4 C8 O3 123.1(3) . .
O4 C8 C4 120.4(3) . 8_455
O3 C8 C4 116.5(3) . 8_455
O8 C16 O7 124.0(3) . .
O8 C16 C12 119.1(3) . .
O7 C16 C12 116.9(3) . .
N1 C17 N2 111.3(3) . .
N1 C17 H17 124.4 . .
N2 C17 H17 124.4 . .
C19 C18 N1 109.6(3) . .
C19 C18 H18 125.2 . .
N1 C18 H18 125.2 . .
C18 C19 N2 106.2(3) . .
C18 C19 H19 126.9 . .
N2 C19 H19 126.9 . .
N2 C20 C21 114.1(3) . .
N2 C20 H20A 108.7 . .
C21 C20 H20A 108.7 . .
N2 C20 H20B 108.7 . .
C21 C20 H20B 108.7 . .
H20A C20 H20B 107.6 . .
C22 C21 C26 118.1(3) . .
C22 C21 C20 119.1(3) . .
C26 C21 C20 122.7(3) . .
C21 C22 C23 121.0(3) . .
C21 C22 H22 119.5 . .
C23 C22 H22 119.5 . .
C24 C23 C22 121.1(3) . .
C24 C23 H23 119.5 . .
C22 C23 H23 119.5 . .
C23 C24 C25 118.4(3) . .
C23 C24 C27 120.7(3) . .
C25 C24 C27 120.9(3) . .
C24 C25 C26 121.1(3) . .
C24 C25 H25 119.5 . .
C26 C25 H25 119.5 . .
C25 C26 C21 120.2(3) . .
C25 C26 H26 119.9 . .
C21 C26 H26 119.9 . .
N8 C27 C24 112.2(3) 7_566 .
N8 C27 H27A 109.2 7_566 .
C24 C27 H27A 109.2 . .
N8 C27 H27B 109.2 7_566 .
C24 C27 H27B 109.2 . .
H27A C27 H27B 107.9 . .
N7 C28 N8 111.0(3) . .
N7 C28 H28 124.5 . .
N8 C28 H28 124.5 . .
C30 C29 N7 109.0(3) . .
C30 C29 H29 125.5 . .
N7 C29 H29 125.5 . .
C29 C30 N8 107.1(3) . .
C29 C30 H30 126.5 . .
N8 C30 H30 126.5 . .
N3 C31 N4 111.5(3) . .
N3 C31 H31 124.2 . .
N4 C31 H31 124.2 . .
C33 C32 N3 110.0(3) . .
C33 C32 H32 125.0 . .
N3 C32 H32 125.0 . .
C32 C33 N4 105.8(3) . .
C32 C33 H33 127.1 . .
N4 C33 H33 127.1 . .
N4 C34 C35 112.3(2) . .
N4 C34 H34A 109.1 . .
C35 C34 H34A 109.1 . .
N4 C34 H34B 109.1 . .
C35 C34 H34B 109.1 . .
H34A C34 H34B 107.9 . .
C36 C35 C40 118.7(3) . .
C36 C35 C34 121.5(3) . .
C40 C35 C34 119.9(3) . .
C35 C36 C37 120.0(3) . .
C35 C36 H36 120.0 . .
C37 C36 H36 120.0 . .
C38 C37 C36 121.4(3) . .
C38 C37 H37 119.3 . .
C36 C37 H37 119.3 . .
C37 C38 C39 118.0(3) . .
C37 C38 C41 122.2(3) . .
C39 C38 C41 119.5(3) . .
C40 C39 C38 121.2(3) . .
C40 C39 H39 119.4 . .
C38 C39 H39 119.4 . .
C39 C40 C35 120.7(3) . .
C39 C40 H40 119.7 . .
C35 C40 H40 119.7 . .
N6 C41 C38 113.8(3) 7_566 .
N6 C41 H41A 108.8 7_566 .
C38 C41 H41A 108.8 . .
N6 C41 H41B 108.8 7_566 .
C38 C41 H41B 108.8 . .
H41A C41 H41B 107.7 . .
N5 C42 N6 111.6(3) . .
N5 C42 H42 124.2 . .
N6 C42 H42 124.2 . .
C44 C43 N5 110.3(3) . .
C44 C43 H43 124.8 . .
N5 C43 H43 124.8 . .
N6 C44 C43 106.6(3) . .
N6 C44 H44 126.7 . .
C43 C44 H44 126.7 . .
C17 N1 C18 105.4(3) . .
C17 N1 Zn1 128.1(2) . .
C18 N1 Zn1 126.5(2) . .
C17 N2 C19 107.6(3) . .
C17 N2 C20 126.0(3) . .
C19 N2 C20 126.3(3) . .
C31 N3 C32 105.5(2) . .
C31 N3 Zn1 124.8(2) . .
C32 N3 Zn1 129.4(2) . .
C31 N4 C33 107.3(2) . .
C31 N4 C34 127.1(3) . .
C33 N4 C34 125.6(3) . .
C42 N5 C43 104.1(3) . .
C42 N5 Zn2 127.4(2) . .
C43 N5 Zn2 128.5(2) . .
C44 N6 C42 107.3(3) . .
C44 N6 C41 124.6(3) . 7_566
C42 N6 C41 127.9(3) . 7_566
C28 N7 C29 105.7(3) . .
C28 N7 Zn2 130.0(2) . .
C29 N7 Zn2 124.0(2) . .
C28 N8 C30 107.2(3) . .
C28 N8 C27 126.7(3) . 7_566
C30 N8 C27 125.9(3) . 7_566
C8 O3 Zn2 115.33(18) . .
C9 O5 Zn1 109.10(18) . .
C16 O7 Zn2 111.57(19) . .
O2 C1 O1 124.6(3) . .
O2 C1 C2 119.7(3) . .
O1 C1 C2 115.7(2) . .
C3 C2 C7 119.0(3) . .
C3 C2 C1 120.7(2) . .
C7 C2 C1 120.2(3) . .
C2 C3 C4 121.8(3) . .
C2 C3 H3 119.1 . .
C4 C3 H3 119.1 . .
C5 C4 C3 118.1(3) . .
C5 C4 C8 121.6(3) . 8_556
C3 C4 C8 120.3(2) . 8_556
C6 C5 C4 119.8(3) . .
C6 C5 H5 120.1 . .
C4 C5 H5 120.1 . .
C5 C6 C7 121.2(3) . .
C5 C6 H6 119.4 . .
C7 C6 H6 119.4 . .
C6 C7 C2 119.9(3) . .
C6 C7 H7 120.1 . .
C2 C7 H7 120.1 . .
O6 C9 O5 124.1(3) . .
O6 C9 C10 119.9(3) . .
O5 C9 C10 116.0(3) . .
C15 C10 C11 118.2(3) . .
C15 C10 C9 122.1(3) . .
C11 C10 C9 119.7(3) . .
C12 C11 C10 121.6(3) . .
C12 C11 H11 119.2 . .
C10 C11 H11 119.2 . .
C11 C12 C13 119.3(3) . .
C11 C12 C16 119.2(3) . .
C13 C12 C16 121.5(3) . .
C14 C13 C12 119.6(3) . .
C14 C13 H13 120.2 . .
C12 C13 H13 120.2 . .
C15 C14 C13 120.1(3) . .
C15 C14 H14 119.9 . .
C13 C14 H14 119.9 . .
C14 C15 C10 121.2(3) . .
C14 C15 H15 119.4 . .
C10 C15 H15 119.4 . .
C1 O1 Zn1 114.85(18) . .
O5 Zn1 O1 108.99(8) . .
O5 Zn1 N3 111.57(9) . .
O1 Zn1 N3 114.28(9) . .
O5 Zn1 N1 113.21(9) . .
O1 Zn1 N1 98.73(9) . .
N3 Zn1 N1 109.52(10) . .
O7 Zn2 O3 94.75(8) . .
O7 Zn2 N5 113.80(9) . .
O3 Zn2 N5 115.85(9) . .
O7 Zn2 N7 106.60(9) . .
O3 Zn2 N7 106.39(9) . .
N5 Zn2 N7 116.89(10) . .

loop_
_geom_bond_atom_site_label_1
_geom_bond_atom_site_label_2
_geom_bond_distance
_geom_bond_site_symmetry_2
C8 O4 1.241(3) .
C8 O3 1.271(3) .
C8 C4 1.482(4) 8_455
C16 O8 1.232(3) .
C16 O7 1.276(3) .
C16 C12 1.509(4) .
C17 N1 1.310(4) .
C17 N2 1.338(4) .
C17 H17 0.9300 .
C18 C19 1.344(5) .
C18 N1 1.380(4) .
C18 H18 0.9300 .
C19 N2 1.362(5) .
C19 H19 0.9300 .
C20 N2 1.475(4) .
C20 C21 1.514(4) .
C20 H20A 0.9700 .
C20 H20B 0.9700 .
C21 C22 1.368(4) .
C21 C26 1.393(4) .
C22 C23 1.380(4) .
C22 H22 0.9300 .
C23 C24 1.365(4) .
C23 H23 0.9300 .
C24 C25 1.370(5) .
C24 C27 1.514(4) .
C25 C26 1.381(5) .
C25 H25 0.9300 .
C26 H26 0.9300 .
C27 N8 1.469(4) 7_566
C27 H27A 0.9700 .
C27 H27B 0.9700 .
C28 N7 1.314(4) .
C28 N8 1.339(4) .
C28 H28 0.9300 .
C29 C30 1.338(4) .
C29 N7 1.380(4) .
C29 H29 0.9300 .
C30 N8 1.360(4) .
C30 H30 0.9300 .
C31 N3 1.308(3) .
C31 N4 1.335(3) .
C31 H31 0.9300 .
C32 C33 1.341(4) .
C32 N3 1.378(4) .
C32 H32 0.9300 .
C33 N4 1.378(4) .
C33 H33 0.9300 .
C34 N4 1.471(3) .
C34 C35 1.497(4) .
C34 H34A 0.9700 .
C34 H34B 0.9700 .
C35 C36 1.380(4) .
C35 C40 1.382(4) .
C36 C37 1.390(4) .
C36 H36 0.9300 .
C37 C38 1.371(4) .
C37 H37 0.9300 .
C38 C39 1.381(4) .
C38 C41 1.497(4) .
C39 C40 1.375(4) .
C39 H39 0.9300 .
C40 H40 0.9300 .
C41 N6 1.470(4) 7_566
C41 H41A 0.9700 .
C41 H41B 0.9700 .
C42 N5 1.308(4) .
C42 N6 1.332(4) .
C42 H42 0.9300 .
C43 C44 1.330(5) .
C43 N5 1.362(4) .
C43 H43 0.9300 .
C44 N6 1.327(4) .
C44 H44 0.9300 .
N1 Zn1 2.026(3) .
N3 Zn1 2.004(2) .
N5 Zn2 1.996(2) .
N6 C41 1.470(4) 7_566
N7 Zn2 2.003(2) .
N8 C27 1.469(4) 7_566
O3 Zn2 1.9764(19) .
O5 C9 1.283(3) .
O5 Zn1 1.9635(19) .
O6 C9 1.231(3) .
O7 Zn2 1.972(2) .
C1 O2 1.223(3) .
C1 O1 1.284(3) .
C1 C2 1.503(4) .
C2 C3 1.378(4) .
C2 C7 1.387(4) .
C3 C4 1.402(4) .
C3 H3 0.9300 .
C4 C5 1.395(4) .
C4 C8 1.482(4) 8_556
C5 C6 1.379(4) .
C5 H5 0.9300 .
C6 C7 1.380(4) .
C6 H6 0.9300 .
C7 H7 0.9300 .
C9 C10 1.501(4) .
C10 C15 1.379(4) .
C10 C11 1.391(4) .
C11 C12 1.378(4) .
C11 H11 0.9300 .
C12 C13 1.393(4) .
C13 C14 1.385(4) .
C13 H13 0.9300 .
C14 C15 1.379(4) .
C14 H14 0.9300 .
C15 H15 0.9300 .
O1 Zn1 1.9712(19) .

loop_
_geom_torsion_atom_site_label_1
_geom_torsion_atom_site_label_2
_geom_torsion_atom_site_label_3
_geom_torsion_atom_site_label_4
_geom_torsion
_geom_torsion_site_symmetry_1
_geom_torsion_site_symmetry_4
N1 C18 C19 N2 -1.4(4) . .
N2 C20 C21 C22 -150.8(4) . .
N2 C20 C21 C26 33.3(6) . .
C26 C21 C22 C23 2.0(6) . .
C20 C21 C22 C23 -174.0(3) . .
C21 C22 C23 C24 1.7(5) . .
C22 C23 C24 C25 -4.7(5) . .
C22 C23 C24 C27 176.2(3) . .
C23 C24 C25 C26 4.0(6) . .
C27 C24 C25 C26 -176.9(4) . .
C24 C25 C26 C21 -0.3(7) . .
C22 C21 C26 C25 -2.7(7) . .
C20 C21 C26 C25 173.2(4) . .
C23 C24 C27 N8 143.4(3) . 7_566
C25 C24 C27 N8 -35.7(5) . 7_566
N7 C29 C30 N8 0.7(4) . .
N3 C32 C33 N4 0.5(4) . .
N4 C34 C35 C36 49.4(4) . .
N4 C34 C35 C40 -132.3(3) . .
C40 C35 C36 C37 0.5(5) . .
C34 C35 C36 C37 178.8(3) . .
C35 C36 C37 C38 -0.6(5) . .
C36 C37 C38 C39 0.3(5) . .
C36 C37 C38 C41 174.7(3) . .
C37 C38 C39 C40 0.2(5) . .
C41 C38 C39 C40 -174.4(3) . .
C38 C39 C40 C35 -0.3(5) . .
C36 C35 C40 C39 -0.1(5) . .
C34 C35 C40 C39 -178.4(3) . .
C37 C38 C41 N6 44.0(5) . 7_566
C39 C38 C41 N6 -141.7(3) . 7_566
N5 C43 C44 N6 -0.2(5) . .
N2 C17 N1 C18 0.0(4) . .
N2 C17 N1 Zn1 -177.93(19) . .
C19 C18 N1 C17 0.9(4) . .
C19 C18 N1 Zn1 178.8(3) . .
N1 C17 N2 C19 -0.8(4) . .
N1 C17 N2 C20 -177.1(3) . .
C18 C19 N2 C17 1.3(4) . .
C18 C19 N2 C20 177.6(3) . .
C21 C20 N2 C17 -115.1(4) . .
C21 C20 N2 C19 69.3(5) . .
N4 C31 N3 C32 0.3(3) . .
N4 C31 N3 Zn1 175.10(18) . .
C33 C32 N3 C31 -0.5(4) . .
C33 C32 N3 Zn1 -175.0(2) . .
N3 C31 N4 C33 0.0(3) . .
N3 C31 N4 C34 177.5(3) . .
C32 C33 N4 C31 -0.3(3) . .
C32 C33 N4 C34 -177.9(3) . .
C35 C34 N4 C31 -105.0(3) . .
C35 C34 N4 C33 72.0(4) . .
N6 C42 N5 C43 2.3(4) . .
N6 C42 N5 Zn2 -176.83(19) . .
C44 C43 N5 C42 -1.3(5) . .
C44 C43 N5 Zn2 177.8(3) . .
C43 C44 N6 C42 1.6(5) . .
C43 C44 N6 C41 177.8(4) . 7_566
N5 C42 N6 C44 -2.5(4) . .
N5 C42 N6 C41 -178.6(3) . 7_566
N8 C28 N7 C29 0.4(3) . .
N8 C28 N7 Zn2 175.52(19) . .
C30 C29 N7 C28 -0.7(4) . .
C30 C29 N7 Zn2 -176.2(2) . .
N7 C28 N8 C30 0.1(3) . .
N7 C28 N8 C27 176.2(3) . 7_566
C29 C30 N8 C28 -0.5(3) . .
C29 C30 N8 C27 -176.7(3) . 7_566
O4 C8 O3 Zn2 0.1(4) . .
C4 C8 O3 Zn2 -177.68(18) 8_455 .
O8 C16 O7 Zn2 -9.9(4) . .
C12 C16 O7 Zn2 169.58(19) . .
O2 C1 C2 C3 165.6(3) . .
O1 C1 C2 C3 -16.1(4) . .
O2 C1 C2 C7 -15.7(4) . .
O1 C1 C2 C7 162.5(3) . .
C7 C2 C3 C4 -0.8(4) . .
C1 C2 C3 C4 177.9(2) . .
C2 C3 C4 C5 -3.1(4) . .
C2 C3 C4 C8 176.2(3) . 8_556
C3 C4 C5 C6 4.7(4) . .
C8 C4 C5 C6 -174.6(3) 8_556 .
C4 C5 C6 C7 -2.5(5) . .
C5 C6 C7 C2 -1.5(4) . .
C3 C2 C7 C6 3.1(4) . .
C1 C2 C7 C6 -175.6(3) . .
Zn1 O5 C9 O6 5.4(3) . .
Zn1 O5 C9 C10 -174.59(19) . .
O6 C9 C10 C15 -177.5(3) . .
O5 C9 C10 C15 2.5(4) . .
O6 C9 C10 C11 2.2(4) . .
O5 C9 C10 C11 -177.9(2) . .
C15 C10 C11 C12 -1.2(4) . .
C9 C10 C11 C12 179.1(3) . .
C10 C11 C12 C13 0.9(4) . .
C10 C11 C12 C16 -179.9(3) . .
O8 C16 C12 C11 6.7(4) . .
O7 C16 C12 C11 -172.7(3) . .
O8 C16 C12 C13 -174.0(3) . .
O7 C16 C12 C13 6.5(4) . .
C11 C12 C13 C14 -0.5(4) . .
C16 C12 C13 C14 -179.8(3) . .
C12 C13 C14 C15 0.6(5) . .
C13 C14 C15 C10 -1.0(5) . .
C11 C10 C15 C14 1.3(4) . .
C9 C10 C15 C14 -179.1(3) . .
O2 C1 O1 Zn1 4.2(4) . .
C2 C1 O1 Zn1 -173.97(17) . .
C9 O5 Zn1 O1 -176.07(17) . .
C9 O5 Zn1 N3 56.8(2) . .
C9 O5 Zn1 N1 -67.3(2) . .
C1 O1 Zn1 O5 -71.6(2) . .
C1 O1 Zn1 N3 54.0(2) . .
C1 O1 Zn1 N1 170.11(19) . .
C31 N3 Zn1 O5 -94.3(3) . .
C32 N3 Zn1 O5 79.2(3) . .
C31 N3 Zn1 O1 141.5(2) . .
C32 N3 Zn1 O1 -45.0(3) . .
C31 N3 Zn1 N1 31.9(3) . .
C32 N3 Zn1 N1 -154.6(2) . .
C17 N1 Zn1 O5 -128.0(3) . .
C18 N1 Zn1 O5 54.5(3) . .
C17 N1 Zn1 O1 -12.9(3) . .
C18 N1 Zn1 O1 169.6(3) . .
C17 N1 Zn1 N3 106.8(3) . .
C18 N1 Zn1 N3 -70.7(3) . .
C16 O7 Zn2 O3 -174.11(19) . .
C16 O7 Zn2 N5 64.9(2) . .
C16 O7 Zn2 N7 -65.4(2) . .
C8 O3 Zn2 O7 -172.91(19) . .
C8 O3 Zn2 N5 -53.6(2) . .
C8 O3 Zn2 N7 78.2(2) . .
C42 N5 Zn2 O7 -41.2(3) . .
C43 N5 Zn2 O7 139.9(3) . .
C42 N5 Zn2 O3 -149.5(2) . .
C43 N5 Zn2 O3 31.6(4) . .
C42 N5 Zn2 N7 83.9(3) . .
C43 N5 Zn2 N7 -95.0(3) . .
C28 N7 Zn2 O7 -166.5(3) . .
C29 N7 Zn2 O7 7.9(3) . .
C28 N7 Zn2 O3 -66.2(3) . .
C29 N7 Zn2 O3 108.1(2) . .
C28 N7 Zn2 N5 65.0(3) . .
C29 N7 Zn2 N5 -120.7(2) . .

loop_
_platon_squeeze_void_nr
_platon_squeeze_void_average_x
_platon_squeeze_void_average_y
_platon_squeeze_void_average_z
_platon_squeeze_void_volume
_platon_squeeze_void_count_electrons
_platon_squeeze_void_content
1 0.145 0.331 -0.032 4906 1496 ' '
